data_1556627
loop_
_publ_author_name
'Hazra, S.'
'Rocha, B.G.M.'
'Guedes da Silva, M.F.C.'
'Karmakar, A.'
'Pombeiro, A.J.L.'

_publ_section_title
;
 Syntheses, Structures, and Catalytic Hydrocarbon Oxidation Properties of
 N-Heterocycle-Sulfonated Schiff Base Copper(II) Complexes
;
_journal_name_full Inorganics
_journal_page_first 17
_journal_paper_doi 10.3390/inorganics7020017
_journal_volume 7
_journal_year 2019
_chemical_formula_moiety 'C32 H30 Cu2 N4 O10 S2'
_chemical_formula_sum 'C32 H30 Cu2 N4 O10 S2'
_chemical_formula_weight 821.80
_space_group_crystal_system triclinic
_space_group_IT_number 2
_space_group_name_Hall '-P 1'
_space_group_name_H-M_alt 'P -1'
_atom_sites_solution_hydrogens mixed
_cell_angle_alpha 75.615(2)
_cell_angle_beta 71.959(3)
_cell_angle_gamma 85.198(2)
_cell_formula_units_Z 1
_cell_length_a 7.4426(4)
_cell_length_b 10.2904(6)
_cell_length_c 11.4557(7)
_cell_measurement_reflns_used 9986
_cell_measurement_temperature 296(2)
_cell_measurement_theta_max 26.40
_cell_measurement_theta_min 2.46
_cell_volume 808.05(8)
_computing_cell_refinement 'Bruker SAINT'
_computing_data_collection 'Bruker APEX2'
_computing_data_reduction 'Bruker SAINT'
_computing_molecular_graphics 'Ortep-3 for Windows (Farrugia, 1997)'
_computing_publication_material 'WinGX publication routines (Farrugia, 1999)'
_computing_structure_refinement 'SHELXL-2013 (Sheldrick, 2013)'
_computing_structure_solution 'SIR97 (Giacovazzo et al, 1997)'
_diffrn_ambient_temperature 296(2)
_diffrn_measured_fraction_theta_full 0.998
_diffrn_measured_fraction_theta_max 0.998
_diffrn_measurement_device_type 'Bruker APEX-II PHOTON 100 detector'
_diffrn_measurement_method '\f and \w scans'
_diffrn_radiation_type MoK\a
_diffrn_radiation_wavelength 0.71069
_diffrn_reflns_av_R_equivalents 0.0183
_diffrn_reflns_av_unetI/netI 0.0143
_diffrn_reflns_Laue_measured_fraction_full 0.998
_diffrn_reflns_Laue_measured_fraction_max 0.998
_diffrn_reflns_limit_h_max 9
_diffrn_reflns_limit_h_min -9
_diffrn_reflns_limit_k_max 12
_diffrn_reflns_limit_k_min -12
_diffrn_reflns_limit_l_max 14
_diffrn_reflns_limit_l_min -14
_diffrn_reflns_number 15098
_diffrn_reflns_point_group_measured_fraction_full 0.998
_diffrn_reflns_point_group_measured_fraction_max 0.998
_diffrn_reflns_theta_full 25.240
_diffrn_reflns_theta_max 26.410
_diffrn_reflns_theta_min 2.455
_exptl_absorpt_coefficient_mu 1.512
_exptl_absorpt_correction_T_max 0.9
_exptl_absorpt_correction_T_min 0.8
_exptl_absorpt_correction_type multi-scan
_exptl_absorpt_process_details sadabs
_exptl_crystal_colour green
_exptl_crystal_density_diffrn 1.689
_exptl_crystal_description prism
_exptl_crystal_F_000 420
_exptl_crystal_size_max 0.391
_exptl_crystal_size_mid 0.199
_exptl_crystal_size_min 0.163
_refine_diff_density_max 0.822
_refine_diff_density_min -0.244
_refine_diff_density_rms 0.105
_refine_ls_extinction_coef .
_refine_ls_extinction_method none
_refine_ls_goodness_of_fit_ref 1.098
_refine_ls_hydrogen_treatment mixed
_refine_ls_matrix_type full
_refine_ls_number_parameters 229
_refine_ls_number_reflns 3327
_refine_ls_number_restraints 1
_refine_ls_restrained_S_all 1.102
_refine_ls_R_factor_all 0.0371
_refine_ls_R_factor_gt 0.0349
_refine_ls_shift/su_max 0.000
_refine_ls_shift/su_mean 0.000
_refine_ls_structure_factor_coef Fsqd
_refine_ls_weighting_details 'w=1/[\s^2^(Fo^2^)+(0.0583P)^2^+0.5041P] where P=(Fo^2^+2Fc^2^)/3'
_refine_ls_weighting_scheme calc
_refine_ls_wR_factor_gt 0.0932
_refine_ls_wR_factor_ref 0.0952
_reflns_Friedel_coverage 0.000
_reflns_Friedel_fraction_full .
_reflns_Friedel_fraction_max .
_reflns_number_gt 3120
_reflns_number_total 3327
_reflns_threshold_expression 'I > 2\s(I)'
_cod_data_source_file Inorganics-2019-7-17.cif
_cod_data_source_block Compound4
_cod_database_code 1556627
_shelx_space_group_comment
;
The symmetry employed for this shelxl refinement is uniquely defined
by the following loop, which should always be used as a source of
symmetry information in preference to the above space-group names.
They are only intended as comments.
;
_shelxl_version_number 2013-4

loop_
_space_group_symop_operation_xyz
'x, y, z'
'-x, -y, -z'

loop_
_atom_site_label
_atom_site_type_symbol
_atom_site_fract_x
_atom_site_fract_y
_atom_site_fract_z
_atom_site_U_iso_or_equiv
_atom_site_adp_type
_atom_site_occupancy
_atom_site_site_symmetry_order
_atom_site_calc_flag
_atom_site_refinement_flags_posn
_atom_site_refinement_flags_adp
_atom_site_refinement_flags_occupancy
_atom_site_disorder_assembly
_atom_site_disorder_group
C1 C 0.1478(3) 0.2414(2) 0.0644(2) 0.0282(4) Uani 1 1 d . . . . .
C2 C 0.1656(3) 0.2151(3) -0.0525(2) 0.0375(5) Uani 1 1 d . . . . .
H2 H 0.1214 0.1349 -0.0566 0.045 Uiso 1 1 calc R U . . .
C3 C 0.2493(4) 0.3087(3) -0.1620(2) 0.0459(6) Uani 1 1 d . . . . .
H3 H 0.2631 0.2909 -0.2401 0.055 Uiso 1 1 calc R U . . .
C4 C 0.3125(4) 0.4283(3) -0.1564(2) 0.0440(6) Uani 1 1 d . . . . .
H4 H 0.3662 0.4916 -0.2306 0.053 Uiso 1 1 calc R U . . .
C5 C 0.2965(3) 0.4547(2) -0.0408(2) 0.0369(5) Uani 1 1 d . . . . .
H5 H 0.3409 0.5353 -0.0379 0.044 Uiso 1 1 calc R U . . .
C6 C 0.2140(3) 0.3612(2) 0.0716(2) 0.0286(4) Uani 1 1 d . . . . .
C7 C 0.1704(3) 0.5074(2) 0.2041(2) 0.0297(4) Uani 1 1 d . . . . .
H7 H 0.1308 0.5673 0.1413 0.036 Uiso 1 1 calc R U . . .
C10 C 0.6129(4) 0.1453(4) 0.0588(3) 0.0578(8) Uani 1 1 d . . . . .
H10A H 0.7424 0.1577 0.0077 0.087 Uiso 1 1 calc R U . . .
H10B H 0.5317 0.1751 0.0064 0.087 Uiso 1 1 calc R U . . .
H10C H 0.5911 0.0519 0.0991 0.087 Uiso 1 1 calc R U . . .
C11 C 0.1829(3) 0.5586(2) 0.3059(2) 0.0295(4) Uani 1 1 d . . . . .
C12 C 0.1178(4) 0.6917(2) 0.3096(2) 0.0381(5) Uani 1 1 d . . . . .
H12 H 0.0715 0.7420 0.2455 0.046 Uiso 1 1 calc R U . . .
C13 C 0.1217(4) 0.7470(2) 0.4049(3) 0.0435(6) Uani 1 1 d . . . . .
H13 H 0.0764 0.8337 0.4067 0.052 Uiso 1 1 calc R U . . .
C14 C 0.1943(4) 0.6724(3) 0.4998(2) 0.0432(6) Uani 1 1 d . . . . .
H14 H 0.1954 0.7095 0.5659 0.052 Uiso 1 1 calc R U . . .
C15 C 0.2644(4) 0.5448(2) 0.4972(2) 0.0375(5) Uani 1 1 d . . . . .
H15 H 0.3149 0.4977 0.5604 0.045 Uiso 1 1 calc R U . . .
C16 C 0.2608(3) 0.4841(2) 0.4003(2) 0.0292(4) Uani 1 1 d . . . . .
C21 C 0.4455(4) 0.1168(2) 0.5294(2) 0.0372(5) Uani 1 1 d . . . . .
H21 H 0.4090 0.1976 0.5529 0.045 Uiso 1 1 calc R U . . .
C22 C 0.5412(4) 0.0228(2) 0.5979(2) 0.0363(5) Uani 1 1 d . . . . .
H22 H 0.5680 0.0422 0.6658 0.044 Uiso 1 1 calc R U . . .
N1 N 0.2086(2) 0.38566(17) 0.18983(17) 0.0262(4) Uani 1 1 d . . . . .
N12 N 0.4041(3) 0.09510(18) 0.43089(17) 0.0278(4) Uani 1 1 d . . . . .
O1 O 0.3347(3) 0.36402(16) 0.40055(16) 0.0364(4) Uani 1 1 d . . . . .
O10 O 0.5738(3) 0.2208(2) 0.15210(18) 0.0429(4) Uani 1 1 d D . . . .
O11 O 0.1672(3) 0.09933(16) 0.28090(17) 0.0385(4) Uani 1 1 d . . . . .
O12 O -0.1400(2) 0.18080(19) 0.26353(17) 0.0417(4) Uani 1 1 d . . . . .
O13 O 0.0144(3) 0.00053(18) 0.16657(19) 0.0463(4) Uani 1 1 d . . . . .
S2 S 0.03574(8) 0.12026(5) 0.20333(5) 0.02989(14) Uani 1 1 d . . . . .
Cu1 Cu 0.29060(4) 0.24288(2) 0.31416(2) 0.02766(11) Uani 1 1 d . . . . .
H10 H 0.664(3) 0.213(3) 0.179(3) 0.041 Uiso 1 1 d D U . . .

loop_
_atom_site_aniso_label
_atom_site_aniso_U_11
_atom_site_aniso_U_22
_atom_site_aniso_U_33
_atom_site_aniso_U_23
_atom_site_aniso_U_13
_atom_site_aniso_U_12
C1 0.0282(10) 0.0309(11) 0.0306(10) -0.0090(8) -0.0158(8) 0.0049(8)
C2 0.0398(12) 0.0423(13) 0.0398(12) -0.0176(10) -0.0202(10) 0.0048(10)
C3 0.0463(14) 0.0662(18) 0.0307(12) -0.0169(12) -0.0158(10) 0.0031(12)
C4 0.0429(14) 0.0569(16) 0.0307(12) -0.0031(11) -0.0129(10) -0.0072(11)
C5 0.0387(12) 0.0372(12) 0.0363(12) -0.0027(10) -0.0173(10) -0.0034(10)
C6 0.0296(10) 0.0298(10) 0.0298(10) -0.0055(8) -0.0163(8) 0.0049(8)
C7 0.0330(11) 0.0253(10) 0.0329(11) -0.0028(8) -0.0170(9) 0.0030(8)
C10 0.0478(16) 0.075(2) 0.0585(18) -0.0288(16) -0.0209(14) 0.0175(15)
C11 0.0307(10) 0.0238(10) 0.0350(11) -0.0061(8) -0.0119(9) 0.0003(8)
C12 0.0420(13) 0.0266(11) 0.0482(14) -0.0076(10) -0.0189(11) 0.0040(9)
C13 0.0495(14) 0.0279(11) 0.0551(15) -0.0170(11) -0.0134(12) 0.0025(10)
C14 0.0530(15) 0.0399(13) 0.0401(13) -0.0193(11) -0.0093(11) -0.0067(11)
C15 0.0485(14) 0.0352(12) 0.0319(11) -0.0082(9) -0.0153(10) -0.0041(10)
C16 0.0320(11) 0.0259(10) 0.0302(10) -0.0067(8) -0.0093(8) -0.0022(8)
C21 0.0568(15) 0.0259(11) 0.0384(12) -0.0097(9) -0.0285(11) 0.0085(10)
C22 0.0560(15) 0.0278(11) 0.0367(12) -0.0075(9) -0.0315(11) 0.0042(10)
N1 0.0295(9) 0.0243(8) 0.0288(9) -0.0047(7) -0.0161(7) 0.0018(7)
N12 0.0349(9) 0.0234(8) 0.0295(9) -0.0022(7) -0.0195(7) 0.0014(7)
O1 0.0532(10) 0.0259(8) 0.0408(9) -0.0094(7) -0.0302(8) 0.0080(7)
O10 0.0346(9) 0.0493(10) 0.0480(10) -0.0135(8) -0.0178(8) 0.0089(8)
O11 0.0506(10) 0.0264(8) 0.0488(10) -0.0006(7) -0.0350(8) -0.0047(7)
O12 0.0356(9) 0.0530(11) 0.0402(9) -0.0147(8) -0.0137(7) -0.0009(8)
O13 0.0659(12) 0.0328(9) 0.0531(11) -0.0122(8) -0.0331(9) -0.0049(8)
S2 0.0349(3) 0.0268(3) 0.0351(3) -0.0071(2) -0.0203(2) -0.0018(2)
Cu1 0.03587(18) 0.02176(16) 0.03122(17) -0.00439(11) -0.02048(12) 0.00232(10)

loop_
_atom_type_symbol
_atom_type_description
_atom_type_scat_dispersion_real
_atom_type_scat_dispersion_imag
_atom_type_scat_source
C C 0.0033 0.0016 'International Tables Vol C Tables 4.2.6.8 and 6.1.1.4'
H H 0.0000 0.0000 'International Tables Vol C Tables 4.2.6.8 and 6.1.1.4'
N N 0.0061 0.0033 'International Tables Vol C Tables 4.2.6.8 and 6.1.1.4'
O O 0.0106 0.0060 'International Tables Vol C Tables 4.2.6.8 and 6.1.1.4'
S S 0.1246 0.1234 'International Tables Vol C Tables 4.2.6.8 and 6.1.1.4'
Cu Cu 0.3201 1.2651 'International Tables Vol C Tables 4.2.6.8 and 6.1.1.4'

loop_
_geom_angle_atom_site_label_1
_geom_angle_atom_site_label_2
_geom_angle_atom_site_label_3
_geom_angle
_geom_angle_site_symmetry_1
_geom_angle_site_symmetry_3
C6 C1 C2 120.6(2) . .
C6 C1 S2 120.92(16) . .
C2 C1 S2 118.43(18) . .
C3 C2 C1 119.6(2) . .
C3 C2 H2 120.2 . .
C1 C2 H2 120.2 . .
C4 C3 C2 120.4(2) . .
C4 C3 H3 119.8 . .
C2 C3 H3 119.8 . .
C3 C4 C5 120.3(2) . .
C3 C4 H4 119.8 . .
C5 C4 H4 119.8 . .
C4 C5 C6 120.5(2) . .
C4 C5 H5 119.7 . .
C6 C5 H5 119.7 . .
C1 C6 C5 118.5(2) . .
C1 C6 N1 121.30(19) . .
C5 C6 N1 120.1(2) . .
N1 C7 C11 126.8(2) . .
N1 C7 H7 116.6 . .
C11 C7 H7 116.6 . .
O10 C10 H10A 109.5 . .
O10 C10 H10B 109.5 . .
H10A C10 H10B 109.5 . .
O10 C10 H10C 109.5 . .
H10A C10 H10C 109.5 . .
H10B C10 H10C 109.5 . .
C16 C11 C12 119.3(2) . .
C16 C11 C7 122.86(19) . .
C12 C11 C7 117.8(2) . .
C13 C12 C11 121.4(2) . .
C13 C12 H12 119.3 . .
C11 C12 H12 119.3 . .
C12 C13 C14 119.3(2) . .
C12 C13 H13 120.3 . .
C14 C13 H13 120.3 . .
C15 C14 C13 120.9(2) . .
C15 C14 H14 119.5 . .
C13 C14 H14 119.5 . .
C14 C15 C16 121.2(2) . .
C14 C15 H15 119.4 . .
C16 C15 H15 119.4 . .
O1 C16 C15 118.5(2) . .
O1 C16 C11 123.66(19) . .
C15 C16 C11 117.8(2) . .
N12 C21 C22 121.9(2) . .
N12 C21 H21 119.1 . .
C22 C21 H21 119.1 . .
N12 C22 C21 121.7(2) 2_656 .
N12 C22 H22 119.2 2_656 .
C21 C22 H22 119.2 . .
C7 N1 C6 117.26(18) . .
C7 N1 Cu1 122.81(15) . .
C6 N1 Cu1 119.43(13) . .
C21 N12 C22 116.41(19) . 2_656
C21 N12 Cu1 122.40(15) . .
C22 N12 Cu1 120.79(15) 2_656 .
C16 O1 Cu1 126.70(14) . .
C10 O10 Cu1 130.41(18) . .
C10 O10 H10 108(2) . .
Cu1 O10 H10 110(2) . .
S2 O11 Cu1 125.43(10) . .
O13 S2 O12 114.62(12) . .
O13 S2 O11 111.61(10) . .
O12 S2 O11 111.22(11) . .
O13 S2 C1 107.75(11) . .
O12 S2 C1 106.16(10) . .
O11 S2 C1 104.78(10) . .
O1 Cu1 O11 158.97(8) . .
O1 Cu1 N1 93.29(7) . .
O11 Cu1 N1 93.59(7) . .
O1 Cu1 N12 87.26(7) . .
O11 Cu1 N12 87.94(7) . .
N1 Cu1 N12 174.06(7) . .
O1 Cu1 O10 108.15(7) . .
O11 Cu1 O10 91.87(7) . .
N1 Cu1 O10 88.54(7) . .
N12 Cu1 O10 85.66(7) . .

loop_
_geom_bond_atom_site_label_1
_geom_bond_atom_site_label_2
_geom_bond_distance
_geom_bond_site_symmetry_2
C1 C6 1.394(3) .
C1 C2 1.397(3) .
C1 S2 1.774(2) .
C2 C3 1.381(4) .
C2 H2 0.9300 .
C3 C4 1.376(4) .
C3 H3 0.9300 .
C4 C5 1.385(3) .
C4 H4 0.9300 .
C5 C6 1.398(3) .
C5 H5 0.9300 .
C6 N1 1.426(3) .
C7 N1 1.301(3) .
C7 C11 1.423(3) .
C7 H7 0.9300 .
C10 O10 1.419(3) .
C10 H10A 0.9600 .
C10 H10B 0.9600 .
C10 H10C 0.9600 .
C11 C16 1.413(3) .
C11 C12 1.420(3) .
C12 C13 1.359(4) .
C12 H12 0.9300 .
C13 C14 1.394(4) .
C13 H13 0.9300 .
C14 C15 1.376(4) .
C14 H14 0.9300 .
C15 C16 1.410(3) .
C15 H15 0.9300 .
C16 O1 1.309(3) .
C21 N12 1.331(3) .
C21 C22 1.383(3) .
C21 H21 0.9300 .
C22 N12 1.334(3) 2_656
C22 H22 0.9300 .
N1 Cu1 1.9769(17) .
N12 C22 1.334(3) 2_656
N12 Cu1 2.0709(17) .
O1 Cu1 1.8770(16) .
O10 Cu1 2.3760(18) .
O10 H10 0.811(18) .
O11 S2 1.4838(16) .
O11 Cu1 1.9733(16) .
O12 S2 1.4465(19) .
O13 S2 1.4327(18) .

loop_
_geom_hbond_atom_site_label_D
_geom_hbond_atom_site_label_H
_geom_hbond_atom_site_label_A
_geom_hbond_distance_DH
_geom_hbond_distance_HA
_geom_hbond_distance_DA
_geom_hbond_angle_DHA
_geom_hbond_site_symmetry_A
O10 H10 O12 0.811(18) 1.954(18) 2.760(3) 172(3) 1_655
O10 H10 S2 0.811(18) 2.92(2) 3.6864(18) 158(3) 1_655
